data_7027328
loop_
_publ_author_name
'Paulo, Ant\'onio'
'Ascenso, Jos\'e'
'Domingos, \^Angela'
'Galv\~ao, Adelino'
'Santos, Isabel'

_publ_section_title
;
 Rhenium-(III) and -(V) hydride complexes with modified
 poly(pyrazolyl)borates
;
_journal_issue 8
_journal_name_full 'Journal of the Chemical Society, Dalton Transactions'
_journal_page_first 1293
_journal_paper_doi 10.1039/a901410a
_journal_year 1999
_chemical_formula_sum 'C34 H37 B2 Cl2 N4 O4 Re'
_chemical_formula_weight 844.40
_chemical_name_systematic
; 
 ? 
;
_space_group_IT_number 2
_symmetry_space_group_name_Hall '-P 1'
_symmetry_space_group_name_H-M 'P -1'
_atom_sites_solution_hydrogens geom
_atom_sites_solution_primary direct
_atom_sites_solution_secondary difmap
_audit_creation_method SHELXL
_cell_angle_alpha 100.639(7)
_cell_angle_beta 100.376(8)
_cell_angle_gamma 108.309(7)
_cell_formula_units_Z 2
_cell_length_a 11.2740(10)
_cell_length_b 13.0070(10)
_cell_length_c 13.3500(10)
_cell_measurement_temperature 293(2)
_cell_volume 1766.1(3)
_computing_structure_refinement 'SHELXL-93 (Sheldrick, 1993)'
_computing_structure_solution 'SHELXS-86 (Sheldrick, 1990)'
_diffrn_ambient_temperature 293(2)
_diffrn_radiation_monochromator graphite
_diffrn_radiation_source 'fine-focus sealed tube'
_diffrn_radiation_type MoK\a
_diffrn_radiation_wavelength 0.71073
_diffrn_reflns_av_R_equivalents 0.0147
_diffrn_reflns_av_sigmaI/netI 0.0363
_diffrn_reflns_limit_h_max 14
_diffrn_reflns_limit_h_min 0
_diffrn_reflns_limit_k_max 16
_diffrn_reflns_limit_k_min -17
_diffrn_reflns_limit_l_max 17
_diffrn_reflns_limit_l_min -17
_diffrn_reflns_number 8934
_diffrn_reflns_theta_max 27.97
_diffrn_reflns_theta_min 1.61
_exptl_absorpt_coefficient_mu 3.634
_exptl_crystal_density_diffrn 1.588
_exptl_crystal_F_000 840
_refine_diff_density_max 0.879
_refine_diff_density_min -0.956
_refine_diff_density_rms 0.108
_refine_ls_extinction_method none
_refine_ls_goodness_of_fit_all 1.058
_refine_ls_goodness_of_fit_obs 1.064
_refine_ls_matrix_type full
_refine_ls_number_parameters 428
_refine_ls_number_reflns 8104
_refine_ls_number_restraints 0
_refine_ls_restrained_S_all 1.114
_refine_ls_restrained_S_obs 1.064
_refine_ls_R_factor_all 0.0484
_refine_ls_R_factor_obs 0.0347
_refine_ls_shift/esd_max 0.001
_refine_ls_shift/esd_mean 0.000
_refine_ls_structure_factor_coef Fsqd
_refine_ls_weighting_details 'w=1/[\s^2^(Fo^2^)+(0.0376P)^2^+1.7336P] where P=(Fo^2^+2Fc^2^)/3'
_refine_ls_weighting_scheme calc
_refine_ls_wR_factor_all 0.0838
_refine_ls_wR_factor_obs 0.0736
_reflns_number_observed 7250
_reflns_number_total 8504
_reflns_observed_criterion >2sigma(I)
_cod_data_source_file 901410asup1.cif
_cod_data_source_block reniofenilb
_cod_depositor_comments
;
The following automatic conversions were performed:

'_refine_ls_weighting_scheme' value 'calc
w=1/[\s^2^(Fo^2^)+(0.0376P)^2^+1.7336P] where P=(Fo^2^+2Fc^2^)/3' was
changed to 'calc'. New tag '_refine_ls_weighting_details' was
created. The value of the new tag was set to
'w=1/[\s^2^(Fo^2^)+(0.0376P)^2^+1.7336P] where P=(Fo^2^+2Fc^2^)/3'.

Automatic conversion script
Id: cif_fix_values 3143 2015-03-26 13:38:13Z robertas 
;
_cod_original_cell_volume 1766.1(2)
_cod_database_code 7027328

loop_
_symmetry_equiv_pos_as_xyz
'x, y, z'
'-x, -y, -z'

loop_
_atom_site_aniso_label
_atom_site_aniso_U_11
_atom_site_aniso_U_22
_atom_site_aniso_U_33
_atom_site_aniso_U_23
_atom_site_aniso_U_13
_atom_site_aniso_U_12
Re1 0.03276(9) 0.02817(8) 0.03078(8) 0.00848(6) 0.01016(6) 0.00728(6)
O1 0.043(2) 0.042(2) 0.039(2) 0.0101(13) 0.0147(14) 0.0148(14)
O2 0.040(2) 0.038(2) 0.048(2) 0.0117(14) 0.0185(14) 0.0141(14)
O3 0.038(2) 0.0310(14) 0.0326(15) 0.0103(12) 0.0089(12) 0.0028(12)
O4 0.046(2) 0.0291(14) 0.0317(15) 0.0082(12) 0.0085(13) 0.0091(13)
N1 0.039(2) 0.033(2) 0.039(2) 0.0103(15) 0.010(2) 0.010(2)
N2 0.042(2) 0.032(2) 0.033(2) 0.0081(14) 0.011(2) 0.007(2)
N11 0.042(2) 0.038(2) 0.034(2) 0.0132(15) 0.008(2) 0.009(2)
N21 0.040(2) 0.035(2) 0.031(2) 0.0060(14) 0.007(2) 0.004(2)
C2 0.119(7) 0.158(8) 0.111(6) 0.055(6) 0.066(5) 0.108(7)
C3 0.052(3) 0.052(3) 0.056(3) 0.028(3) 0.009(2) -0.011(2)
C4 0.090(4) 0.035(3) 0.049(3) 0.007(2) 0.002(3) 0.023(3)
C5 0.042(3) 0.054(3) 0.039(2) 0.019(2) 0.008(2) 0.016(2)
C6 0.039(2) 0.037(2) 0.035(2) 0.007(2) 0.008(2) 0.003(2)
C7 0.036(2) 0.041(2) 0.036(2) 0.008(2) 0.005(2) 0.006(2)
C8 0.041(2) 0.047(3) 0.033(2) 0.011(2) 0.007(2) 0.012(2)
C11 0.055(3) 0.060(3) 0.045(3) 0.027(2) 0.008(2) 0.019(3)
C12 0.057(3) 0.042(3) 0.065(3) 0.030(2) 0.022(3) 0.015(2)
C13 0.053(3) 0.034(2) 0.054(3) 0.017(2) 0.010(2) 0.012(2)
C21 0.046(3) 0.045(3) 0.039(2) 0.004(2) 0.002(2) 0.000(2)
C22 0.046(3) 0.035(2) 0.052(3) 0.004(2) 0.012(2) -0.002(2)
C23 0.044(3) 0.032(2) 0.050(3) 0.011(2) 0.016(2) 0.005(2)
C51 0.049(3) 0.069(4) 0.044(3) 0.016(3) 0.003(2) 0.004(3)
C52 0.048(4) 0.111(6) 0.057(4) 0.030(4) -0.005(3) -0.013(4)
C53 0.044(4) 0.159(8) 0.096(6) 0.077(6) 0.014(4) 0.032(5)
C54 0.066(5) 0.134(7) 0.122(7) 0.063(6) 0.042(5) 0.061(5)
C55 0.059(4) 0.068(4) 0.076(4) 0.025(3) 0.017(3) 0.024(3)
C61 0.052(3) 0.044(3) 0.043(3) 0.007(2) 0.008(2) 0.013(2)
C62 0.058(3) 0.053(3) 0.070(4) 0.010(3) 0.022(3) 0.021(3)
C63 0.069(4) 0.063(4) 0.061(4) -0.002(3) 0.033(3) 0.012(3)
C64 0.067(4) 0.071(4) 0.042(3) 0.008(3) 0.025(3) 0.010(3)
C65 0.053(3) 0.057(3) 0.038(2) 0.009(2) 0.010(2) 0.008(2)
C71 0.054(3) 0.057(3) 0.041(2) 0.017(2) 0.009(2) 0.022(2)
C72 0.078(4) 0.073(4) 0.048(3) 0.025(3) 0.008(3) 0.034(3)
C73 0.066(4) 0.073(4) 0.077(4) 0.019(3) -0.009(3) 0.030(3)
C74 0.049(3) 0.095(5) 0.090(5) 0.029(4) 0.019(3) 0.032(3)
C75 0.047(3) 0.084(4) 0.066(4) 0.033(3) 0.017(3) 0.024(3)
C81 0.051(3) 0.060(3) 0.066(3) 0.017(3) 0.022(3) 0.013(3)
C82 0.043(3) 0.100(5) 0.085(5) 0.031(4) 0.027(3) 0.014(3)
C83 0.060(4) 0.132(7) 0.072(4) 0.013(4) 0.031(3) 0.037(4)
C84 0.076(5) 0.106(6) 0.081(5) -0.018(4) 0.027(4) 0.034(4)
C85 0.055(3) 0.064(4) 0.069(4) -0.006(3) 0.021(3) 0.014(3)
B1 0.039(3) 0.035(2) 0.033(2) 0.011(2) 0.007(2) 0.005(2)
B2 0.041(3) 0.033(2) 0.030(2) 0.008(2) 0.008(2) 0.006(2)
Cl1 0.181(3) 0.196(3) 0.125(2) 0.075(2) 0.050(2) 0.098(3)
Cl2 0.111(2) 0.0951(15) 0.175(2) 0.043(2) 0.059(2) 0.0513(14)
C1S 0.189(11) 0.170(10) 0.129(8) 0.052(8) 0.057(8) 0.138(9)

loop_
_atom_site_label
_atom_site_type_symbol
_atom_site_fract_x
_atom_site_fract_y
_atom_site_fract_z
_atom_site_U_iso_or_equiv
_atom_site_thermal_displace_type
_atom_site_occupancy
_atom_site_calc_flag
_atom_site_refinement_flags
Re1 Re 0.22988(2) 0.158741(14) 0.457088(13) 0.03108(6) Uani 1 d .
O1 O 0.1152(3) 0.1961(3) 0.5035(2) 0.0407(7) Uani 1 d .
O2 O 0.3590(3) 0.1263(2) 0.4039(2) 0.0409(7) Uani 1 d .
O3 O 0.3818(3) 0.2869(2) 0.5732(2) 0.0361(6) Uani 1 d .
O4 O 0.2051(3) 0.2413(2) 0.3362(2) 0.0367(7) Uani 1 d .
N1 N 0.2629(4) 0.0801(3) 0.5737(3) 0.0378(8) Uani 1 d .
N2 N 0.0956(4) 0.0295(3) 0.3358(3) 0.0370(8) Uani 1 d .
N11 N 0.3470(4) 0.1449(3) 0.6676(3) 0.0387(8) Uani 1 d .
N21 N 0.0698(4) 0.0524(3) 0.2406(3) 0.0382(8) Uani 1 d .
C2 C 0.4522(8) 0.0964(8) 0.3681(7) 0.107(3) Uani 1 d .
H2A H 0.5086(8) 0.1584(8) 0.3497(7) 0.141(11) Uiso 1 calc R
H2B H 0.4126(8) 0.0338(8) 0.3070(7) 0.141(11) Uiso 1 calc R
H2C H 0.5013(8) 0.0757(8) 0.4222(7) 0.141(11) Uiso 1 calc R
C3 C 0.4648(5) 0.3824(4) 0.5491(4) 0.0596(15) Uani 1 d .
H3A H 0.4324(5) 0.3815(4) 0.4772(4) 0.141(11) Uiso 1 calc R
H3B H 0.5503(5) 0.3802(4) 0.5589(4) 0.141(11) Uiso 1 calc R
H3C H 0.4674(5) 0.4497(4) 0.5950(4) 0.141(11) Uiso 1 calc R
C4 C 0.2025(6) 0.3524(4) 0.3620(4) 0.0606(15) Uani 1 d .
H4A H 0.2415(6) 0.3864(4) 0.4359(4) 0.141(11) Uiso 1 calc R
H4B H 0.1145(6) 0.3488(4) 0.3457(4) 0.141(11) Uiso 1 calc R
H4C H 0.2496(6) 0.3963(4) 0.3218(4) 0.141(11) Uiso 1 calc R
C5 C 0.5736(5) 0.3029(4) 0.7229(4) 0.0447(11) Uani 1 d .
C6 C 0.3618(4) 0.3447(4) 0.7640(3) 0.0400(10) Uani 1 d .
C7 C 0.0473(4) 0.2092(4) 0.1547(3) 0.0406(10) Uani 1 d .
C8 C 0.2632(4) 0.1598(4) 0.1697(3) 0.0418(10) Uani 1 d .
C11 C 0.3557(5) 0.0793(4) 0.7322(4) 0.0522(12) Uani 1 d .
H11 H 0.4060(5) 0.1039(4) 0.8014(4) 0.070(7) Uiso 1 calc R
C12 C 0.2800(5) -0.0291(4) 0.6818(4) 0.0523(12) Uani 1 d .
H12 H 0.2693(5) -0.0917(4) 0.7083(4) 0.070(7) Uiso 1 calc R
C13 C 0.2229(5) -0.0256(4) 0.5834(4) 0.0478(11) Uani 1 d .
H13 H 0.1648(5) -0.0875(4) 0.5308(4) 0.070(7) Uiso 1 calc R
C21 C -0.0256(5) -0.0372(4) 0.1742(4) 0.0495(12) Uani 1 d .
H21 H -0.0618(5) -0.0427(4) 0.1043(4) 0.070(7) Uiso 1 calc R
C22 C -0.0619(5) -0.1200(4) 0.2254(4) 0.0495(12) Uani 1 d .
H22 H -0.1246(5) -0.1913(4) 0.1974(4) 0.070(7) Uiso 1 calc R
C23 C 0.0144(4) -0.0747(4) 0.3268(4) 0.0437(11) Uani 1 d .
H23 H 0.0105(4) -0.1106(4) 0.3809(4) 0.070(7) Uiso 1 calc R
C51 C 0.6591(5) 0.4087(5) 0.7854(4) 0.0594(14) Uani 1 d .
H51 H 0.6261(5) 0.4628(5) 0.8100(4) 0.077(4) Uiso 1 calc R
C52 C 0.7917(6) 0.4343(7) 0.8111(5) 0.084(2) Uani 1 d .
H52 H 0.8467(6) 0.5049(7) 0.8524(5) 0.077(4) Uiso 1 calc R
C53 C 0.8419(7) 0.3544(9) 0.7753(7) 0.095(3) Uani 1 d .
H53 H 0.9308(7) 0.3715(9) 0.7918(7) 0.077(4) Uiso 1 calc R
C54 C 0.7610(7) 0.2506(8) 0.7156(7) 0.095(3) Uani 1 d .
H54 H 0.7945(7) 0.1964(8) 0.6923(7) 0.077(4) Uiso 1 calc R
C55 C 0.6297(6) 0.2264(5) 0.6899(5) 0.066(2) Uani 1 d .
H55 H 0.5762(6) 0.1554(5) 0.6484(5) 0.077(4) Uiso 1 calc R
C61 C 0.2755(5) 0.3942(4) 0.7286(4) 0.0488(11) Uani 1 d .
H61 H 0.2523(5) 0.3900(4) 0.6571(4) 0.077(4) Uiso 1 calc R
C62 C 0.2226(6) 0.4498(5) 0.7969(5) 0.0601(14) Uani 1 d .
H62 H 0.1660(6) 0.4832(5) 0.7712(5) 0.077(4) Uiso 1 calc R
C63 C 0.2542(6) 0.4551(5) 0.9021(5) 0.068(2) Uani 1 d .
H63 H 0.2188(6) 0.4920(5) 0.9480(5) 0.077(4) Uiso 1 calc R
C64 C 0.3371(6) 0.4067(5) 0.9395(4) 0.063(2) Uani 1 d .
H64 H 0.3577(6) 0.4102(5) 1.0110(4) 0.077(4) Uiso 1 calc R
C65 C 0.3913(5) 0.3523(4) 0.8727(4) 0.0530(12) Uani 1 d .
H65 H 0.4485(5) 0.3201(4) 0.9000(4) 0.077(4) Uiso 1 calc R
C71 C 0.0602(5) 0.2388(4) 0.0622(4) 0.0497(12) Uani 1 d .
H71 H 0.1318(5) 0.2368(4) 0.0377(4) 0.077(4) Uiso 1 calc R
C72 C -0.0299(6) 0.2716(5) 0.0045(4) 0.065(2) Uani 1 d .
H72 H -0.0181(6) 0.2905(5) -0.0578(4) 0.077(4) Uiso 1 calc R
C73 C -0.1361(6) 0.2762(5) 0.0385(5) 0.074(2) Uani 1 d .
H73 H -0.1965(6) 0.2982(5) -0.0004(5) 0.077(4) Uiso 1 calc R
C74 C -0.1523(6) 0.2480(6) 0.1307(6) 0.076(2) Uani 1 d .
H74 H -0.2231(6) 0.2522(6) 0.1554(6) 0.077(4) Uiso 1 calc R
C75 C -0.0633(5) 0.2132(5) 0.1865(5) 0.0631(15) Uani 1 d .
H75 H -0.0773(5) 0.1918(5) 0.2474(5) 0.077(4) Uiso 1 calc R
C81 C 0.3729(5) 0.2548(5) 0.1835(5) 0.0595(14) Uani 1 d .
H81 H 0.3803(5) 0.3222(5) 0.2272(5) 0.077(4) Uiso 1 calc R
C82 C 0.4707(6) 0.2522(7) 0.1345(6) 0.077(2) Uani 1 d .
H82 H 0.5428(6) 0.3169(7) 0.1470(6) 0.077(4) Uiso 1 calc R
C83 C 0.4619(7) 0.1556(8) 0.0684(5) 0.087(2) Uani 1 d .
H83 H 0.5269(7) 0.1539(8) 0.0347(5) 0.077(4) Uiso 1 calc R
C84 C 0.3562(7) 0.0611(7) 0.0522(6) 0.092(2) Uani 1 d .
H84 H 0.3493(7) -0.0055(7) 0.0074(6) 0.077(4) Uiso 1 calc R
C85 C 0.2598(6) 0.0639(5) 0.1017(5) 0.067(2) Uani 1 d .
H85 H 0.1889(6) -0.0018(5) 0.0890(5) 0.077(4) Uiso 1 calc R
B1 B 0.4200(5) 0.2753(4) 0.6860(4) 0.0377(11) Uani 1 d .
B2 B 0.1481(5) 0.1677(4) 0.2218(4) 0.0369(10) Uani 1 d .
Cl1 Cl 0.2628(3) 0.6196(3) 0.5996(2) 0.1534(12) Uani 1 d .
Cl2 Cl 0.0588(2) 0.6697(2) 0.4821(2) 0.1190(8) Uani 1 d .
C1S C 0.1731(11) 0.6111(10) 0.4823(8) 0.141(4) Uani 1 d .
H1S1 H 0.1307(11) 0.5325(10) 0.4451(8) 0.169 Uiso 1 calc R
H1S2 H 0.2306(11) 0.6460(10) 0.4424(8) 0.169 Uiso 1 calc R

loop_
_atom_type_symbol
_atom_type_description
_atom_type_scat_dispersion_real
_atom_type_scat_dispersion_imag
_atom_type_scat_source
H H 0.0000 0.0000 'International Tables Vol C Tables 4.2.6.8 and 6.1.1.4'
C C 0.0033 0.0016 'International Tables Vol C Tables 4.2.6.8 and 6.1.1.4'
N N 0.0061 0.0033 'International Tables Vol C Tables 4.2.6.8 and 6.1.1.4'
O O 0.0106 0.0060 'International Tables Vol C Tables 4.2.6.8 and 6.1.1.4'
B B 0.0013 0.0007 'International Tables Vol C Tables 4.2.6.8 and 6.1.1.4'
Cl Cl 0.1484 0.1585 'International Tables Vol C Tables 4.2.6.8 and 6.1.1.4'
Re Re -1.0185 7.2310 'International Tables Vol C Tables 4.2.6.8 and 6.1.1.4'

loop_
_geom_angle_atom_site_label_1
_geom_angle_atom_site_label_2
_geom_angle_atom_site_label_3
_geom_angle
O1 Re1 O2 176.38(14)
O1 Re1 N1 93.06(15)
O2 Re1 N1 89.85(14)
O1 Re1 N2 93.04(15)
O2 Re1 N2 88.39(14)
N1 Re1 N2 102.87(14)
O1 Re1 O3 93.05(13)
O2 Re1 O3 85.49(13)
N1 Re1 O3 77.55(12)
N2 Re1 O3 173.87(13)
O1 Re1 O4 89.40(13)
O2 Re1 O4 87.64(13)
N1 Re1 O4 177.23(13)
N2 Re1 O4 78.22(12)
O3 Re1 O4 101.08(11)
C2 O2 Re1 175.9(4)
C3 O3 B1 116.3(3)
C3 O3 Re1 122.1(3)
B1 O3 Re1 121.1(2)
C4 O4 B2 120.1(3)
C4 O4 Re1 119.8(3)
B2 O4 Re1 117.3(2)
C13 N1 N11 106.3(4)
C13 N1 Re1 136.2(3)
N11 N1 Re1 117.5(3)
C23 N2 N21 107.5(4)
C23 N2 Re1 135.8(3)
N21 N2 Re1 116.4(3)
C11 N11 N1 108.6(4)
C11 N11 B1 129.7(4)
N1 N11 B1 121.7(3)
C21 N21 N2 108.2(4)
C21 N21 B2 130.3(4)
N2 N21 B2 121.5(3)
C55 C5 C51 116.0(5)
C55 C5 B1 122.2(5)
C51 C5 B1 121.7(5)
C61 C6 C65 116.3(5)
C61 C6 B1 122.9(4)
C65 C6 B1 120.6(4)
C71 C7 C75 115.9(5)
C71 C7 B2 123.4(4)
C75 C7 B2 120.7(4)
C85 C8 C81 114.5(5)
C85 C8 B2 124.2(4)
C81 C8 B2 121.1(4)
N11 C11 C12 109.8(4)
C11 C12 C13 104.9(4)
N1 C13 C12 110.4(4)
N21 C21 C22 109.5(4)
C23 C22 C21 105.1(4)
N2 C23 C22 109.6(4)
C52 C51 C5 121.4(6)
C53 C52 C51 119.8(7)
C54 C53 C52 119.9(7)
C53 C54 C55 119.8(8)
C54 C55 C5 123.0(7)
C6 C61 C62 121.9(5)
C63 C62 C61 119.7(6)
C64 C63 C62 120.1(5)
C63 C64 C65 120.7(5)
C64 C65 C6 121.2(5)
C7 C71 C72 122.2(5)
C73 C72 C71 120.5(5)
C72 C73 C74 119.2(6)
C73 C74 C75 119.9(6)
C74 C75 C7 122.3(5)
C82 C81 C8 122.6(6)
C83 C82 C81 120.3(6)
C82 C83 C84 119.0(6)
C83 C84 C85 120.5(7)
C84 C85 C8 123.1(6)
O3 B1 N11 100.2(3)
O3 B1 C6 110.6(4)
N11 B1 C6 109.9(4)
O3 B1 C5 110.6(4)
N11 B1 C5 108.7(4)
C6 B1 C5 115.8(4)
O4 B2 N21 100.9(3)
O4 B2 C8 109.4(4)
N21 B2 C8 111.9(4)
O4 B2 C7 112.0(4)
N21 B2 C7 107.9(4)
C8 B2 C7 114.0(4)
Cl1 C1S Cl2 116.9(6)

loop_
_geom_bond_atom_site_label_1
_geom_bond_atom_site_label_2
_geom_bond_distance
Re1 O1 1.693(3)
Re1 O2 1.857(3)
Re1 N1 2.055(4)
Re1 N2 2.062(3)
Re1 O3 2.100(3)
Re1 O4 2.122(3)
O2 C2 1.362(7)
O3 C3 1.431(5)
O3 B1 1.538(5)
O4 C4 1.433(5)
O4 B2 1.543(5)
N1 C13 1.345(6)
N1 N11 1.364(5)
N2 C23 1.345(5)
N2 N21 1.360(5)
N11 C11 1.333(6)
N11 B1 1.585(6)
N21 C21 1.337(6)
N21 B2 1.574(6)
C5 C55 1.386(8)
C5 C51 1.404(7)
C5 B1 1.615(7)
C6 C61 1.386(7)
C6 C65 1.406(6)
C6 B1 1.614(7)
C7 C71 1.379(6)
C7 C75 1.401(7)
C7 B2 1.607(7)
C8 C85 1.386(7)
C8 C81 1.401(7)
C8 B2 1.601(7)
C11 C12 1.363(7)
C12 C13 1.370(7)
C21 C22 1.374(7)
C22 C23 1.374(7)
C51 C52 1.388(8)
C52 C53 1.383(11)
C53 C54 1.362(12)
C54 C55 1.376(9)
C61 C62 1.390(7)
C62 C63 1.368(8)
C63 C64 1.355(9)
C64 C65 1.380(7)
C71 C72 1.384(7)
C72 C73 1.369(9)
C73 C74 1.375(9)
C74 C75 1.380(8)
C81 C82 1.386(8)
C82 C83 1.360(10)
C83 C84 1.366(10)
C84 C85 1.376(8)
Cl1 C1S 1.668(10)
Cl2 C1S 1.690(8)
